data_7105117
loop_
_publ_author_name
'Lin, Mei-Jin'
'Jouaiti, Abdelaziz'
'Kyritsakas, Nathalie'
'Hosseini, Mir Wais'

_publ_section_title
;
 Molecular tectonics: from 1-D interwoven racemic chains to
 quadruple-stranded helices.
;
_journal_issue 1
_journal_name_full 'Chemical communications (Cambridge, England)'
_journal_page_first 115
_journal_page_last 117
_journal_paper_doi 10.1039/b916249f
_journal_volume 46
_journal_year 2009
_chemical_formula_moiety 'C66 H60 Cl2 Hg N4 O8'
_chemical_formula_sum 'C66 H60 Cl2 Hg N4 O8'
_chemical_formula_weight 1308.67
_chemical_name_systematic
;

?

;
_space_group_IT_number 2
_symmetry_cell_setting triclinic
_symmetry_space_group_name_Hall '-P 1'
_symmetry_space_group_name_H-M 'P -1'
_atom_sites_solution_hydrogens geom
_atom_sites_solution_primary direct
_atom_sites_solution_secondary difmap
_audit_creation_method SHELXL-97
_cell_angle_alpha 67.326(2)
_cell_angle_beta 89.185(2)
_cell_angle_gamma 76.700(3)
_cell_formula_units_Z 2
_cell_length_a 13.1808(12)
_cell_length_b 14.0766(12)
_cell_length_c 17.3666(15)
_cell_measurement_reflns_used 4722
_cell_measurement_temperature 173(2)
_cell_measurement_theta_max 27.58
_cell_measurement_theta_min 2.59
_cell_volume 2883.5(4)
_computing_cell_refinement 'Bruker SMART'
_computing_data_collection 'Bruker SMART'
_computing_data_reduction 'Bruker SAINT'
_computing_molecular_graphics 'Bruker SHELXTL'
_computing_publication_material 'Bruker SHELXTL'
_computing_structure_refinement 'SHELXL-97 (Sheldrick, 1997)'
_computing_structure_solution 'SHELXS-97 (Sheldrick, 1990)'
_diffrn_ambient_temperature 173(2)
_diffrn_measured_fraction_theta_full 0.967
_diffrn_measured_fraction_theta_max 0.967
_diffrn_measurement_device_type 'CCD area detector'
_diffrn_measurement_method 'phi and omega scans'
_diffrn_radiation_monochromator graphite
_diffrn_radiation_source 'fine-focus sealed tube'
_diffrn_radiation_type MoK\a
_diffrn_radiation_wavelength 0.71073
_diffrn_reflns_av_R_equivalents 0.0379
_diffrn_reflns_av_sigmaI/netI 0.0883
_diffrn_reflns_limit_h_max 17
_diffrn_reflns_limit_h_min -17
_diffrn_reflns_limit_k_max 14
_diffrn_reflns_limit_k_min -18
_diffrn_reflns_limit_l_max 22
_diffrn_reflns_limit_l_min -22
_diffrn_reflns_number 20466
_diffrn_reflns_theta_full 27.58
_diffrn_reflns_theta_max 27.58
_diffrn_reflns_theta_min 1.59
_exptl_absorpt_coefficient_mu 2.822
_exptl_absorpt_correction_T_max 0.8489
_exptl_absorpt_correction_T_min 0.7282
_exptl_absorpt_correction_type multi-scan
_exptl_absorpt_process_details sadabs
_exptl_crystal_colour colorless
_exptl_crystal_density_diffrn 1.507
_exptl_crystal_density_meas ?
_exptl_crystal_density_method 'not measured'
_exptl_crystal_description prism
_exptl_crystal_F_000 1324
_exptl_crystal_size_max 0.12
_exptl_crystal_size_mid 0.07
_exptl_crystal_size_min 0.06
_refine_diff_density_max 1.543
_refine_diff_density_min -0.920
_refine_diff_density_rms 0.174
_refine_ls_extinction_method none
_refine_ls_goodness_of_fit_ref 1.062
_refine_ls_hydrogen_treatment constr
_refine_ls_matrix_type full
_refine_ls_number_parameters 732
_refine_ls_number_reflns 12910
_refine_ls_number_restraints 0
_refine_ls_restrained_S_all 1.062
_refine_ls_R_factor_all 0.0888
_refine_ls_R_factor_gt 0.0622
_refine_ls_shift/su_max 0.001
_refine_ls_shift/su_mean 0.000
_refine_ls_structure_factor_coef Fsqd
_refine_ls_weighting_details 'calc w=1/[\s^2^(Fo^2^)+(0.0588P)^2^+25.7501P] where P=(Fo^2^+2Fc^2^)/3'
_refine_ls_weighting_scheme calc
_refine_ls_wR_factor_gt 0.1613
_refine_ls_wR_factor_ref 0.1738
_reflns_number_gt 9823
_reflns_number_total 12910
_reflns_threshold_expression >2sigma(I)
_cod_data_source_file b916249f.txt
_cod_data_source_block e1512a
_cod_depositor_comments
;
The following automatic conversions were performed:
'_symmetry_cell_setting' value 'Triclinic' changed to 'triclinic'
according to '/home/saulius/struct/CIF-dictionaries/cif_core.dic'
dictionary named 'cif_core.dic' version 2.4.1 from 2010-06-29.

Automatic conversion script
Id: cif_fix_enum 1527 2010-12-29 10:47:43Z saulius 

The following automatic conversions were performed:

'_exptl_crystal_density_meas' value 'none' was changed to '?' - the
value is perceived as not measured.

Automatic conversion script
Id: cif_fix_values 3008 2015-01-20 13:52:24Z robertas 
;
_cod_original_sg_symbol_H-M P-1
_cod_database_code 7105117

loop_
_symmetry_equiv_pos_as_xyz
'x, y, z'
'-x, -y, -z'

loop_
_atom_site_label
_atom_site_type_symbol
_atom_site_fract_x
_atom_site_fract_y
_atom_site_fract_z
_atom_site_U_iso_or_equiv
_atom_site_adp_type
_atom_site_occupancy
_atom_site_symmetry_multiplicity
_atom_site_calc_flag
_atom_site_refinement_flags
_atom_site_disorder_assembly
_atom_site_disorder_group
Hg1 Hg 0.24319(3) 0.51870(3) 0.47260(2) 0.02888(10) Uani 1 1 d . . .
Cl1 Cl 0.39120(17) 0.39300(16) 0.55500(14) 0.0367(5) Uani 1 1 d . . .
Cl2 Cl 0.07581(17) 0.62209(18) 0.41327(17) 0.0438(6) Uani 1 1 d . . .
N1 N 0.2865(5) 0.6673(5) 0.5095(4) 0.0288(15) Uani 1 1 d . . .
C1 C 0.2178(7) 0.7542(7) 0.5073(6) 0.035(2) Uani 1 1 d . . .
H1 H 0.1488 0.7688 0.4834 0.042 Uiso 1 1 calc R . .
C2 C 0.2413(7) 0.8239(7) 0.5376(6) 0.035(2) Uani 1 1 d . . .
H2 H 0.1890 0.8834 0.5368 0.042 Uiso 1 1 calc R . .
C3 C 0.3433(6) 0.8054(6) 0.5697(5) 0.0243(16) Uani 1 1 d . . .
C4 C 0.4159(6) 0.7167(6) 0.5720(5) 0.0260(16) Uani 1 1 d . . .
H4 H 0.4862 0.7018 0.5936 0.031 Uiso 1 1 calc R . .
C5 C 0.3835(7) 0.6497(7) 0.5419(6) 0.0321(19) Uani 1 1 d . . .
H5 H 0.4332 0.5876 0.5444 0.039 Uiso 1 1 calc R . .
C6 C 0.3700(7) 0.8829(6) 0.6004(5) 0.0299(18) Uani 1 1 d . . .
O1 O 0.3096(5) 0.9546(6) 0.6071(6) 0.060(2) Uani 1 1 d . . .
O2 O 0.4746(4) 0.8594(4) 0.6206(4) 0.0299(13) Uani 1 1 d . . .
C7 C 0.5125(6) 0.9248(6) 0.6531(5) 0.0265(17) Uani 1 1 d . . .
C8 C 0.5089(6) 1.0278(6) 0.6017(5) 0.0266(17) Uani 1 1 d . . .
H8 H 0.4784 1.0571 0.5457 0.032 Uiso 1 1 calc R . .
C9 C 0.5508(7) 1.0882(6) 0.6333(5) 0.0304(18) Uani 1 1 d . . .
H9 H 0.5469 1.1607 0.5997 0.036 Uiso 1 1 calc R . .
C10 C 0.5989(6) 1.0423(6) 0.7149(5) 0.0236(16) Uani 1 1 d . . .
C11 C 0.6011(6) 0.9379(6) 0.7642(5) 0.0234(16) Uani 1 1 d . . .
C12 C 0.5592(6) 0.8762(6) 0.7338(5) 0.0250(16) Uani 1 1 d . . .
H12 H 0.5625 0.8037 0.7671 0.030 Uiso 1 1 calc R . .
C13 C 0.6464(7) 1.0955(6) 0.7617(5) 0.0296(18) Uani 1 1 d . . .
C14 C 0.7019(7) 0.9972(6) 0.8409(5) 0.0336(19) Uani 1 1 d . . .
H14A H 0.6946 1.0148 0.8910 0.040 Uiso 1 1 calc R . .
H14B H 0.7774 0.9763 0.8339 0.040 Uiso 1 1 calc R . .
C15 C 0.6500(6) 0.9040(6) 0.8521(5) 0.0255(17) Uani 1 1 d . . .
C16 C 0.7251(8) 1.1552(8) 0.7124(6) 0.040(2) Uani 1 1 d . . .
H16A H 0.7778 1.1075 0.6950 0.060 Uiso 1 1 calc R . .
H16B H 0.7594 1.1806 0.7478 0.060 Uiso 1 1 calc R . .
H16C H 0.6885 1.2159 0.6627 0.060 Uiso 1 1 calc R . .
C17 C 0.5599(8) 1.1703(7) 0.7842(6) 0.041(2) Uani 1 1 d . . .
H17A H 0.5222 1.2268 0.7328 0.062 Uiso 1 1 calc R . .
H17B H 0.5906 1.2017 0.8168 0.062 Uiso 1 1 calc R . .
H17C H 0.5113 1.1307 0.8174 0.062 Uiso 1 1 calc R . .
C18 C 0.5682(7) 0.8860(7) 0.9178(5) 0.0318(19) Uani 1 1 d . . .
H18A H 0.5075 0.8707 0.8961 0.038 Uiso 1 1 calc R . .
H18B H 0.5431 0.9506 0.9296 0.038 Uiso 1 1 calc R . .
C19 C 0.6202(6) 0.7909(6) 0.9993(5) 0.0248(16) Uani 1 1 d . . .
C20 C 0.7117(6) 0.7341(6) 0.9665(4) 0.0243(16) Uani 1 1 d . . .
C21 C 0.7290(6) 0.7969(6) 0.8859(5) 0.0218(15) Uani 1 1 d . . .
C22 C 0.5455(7) 0.7223(8) 1.0410(6) 0.040(2) Uani 1 1 d . . .
H22A H 0.5223 0.6945 1.0023 0.059 Uiso 1 1 calc R . .
H22B H 0.4846 0.7651 1.0556 0.059 Uiso 1 1 calc R . .
H22C H 0.5812 0.6632 1.0919 0.059 Uiso 1 1 calc R . .
C23 C 0.6646(9) 0.8291(8) 1.0608(6) 0.044(2) Uani 1 1 d . . .
H23A H 0.6977 0.7676 1.1113 0.065 Uiso 1 1 calc R . .
H23B H 0.6077 0.8754 1.0761 0.065 Uiso 1 1 calc R . .
H23C H 0.7166 0.8686 1.0342 0.065 Uiso 1 1 calc R . .
C24 C 0.7766(7) 0.6344(7) 1.0071(5) 0.0311(18) Uani 1 1 d . . .
H24 H 0.7642 0.5910 1.0620 0.037 Uiso 1 1 calc R . .
C25 C 0.8604(6) 0.5969(7) 0.9680(5) 0.033(2) Uani 1 1 d . . .
H25 H 0.9050 0.5279 0.9951 0.039 Uiso 1 1 calc R . .
C26 C 0.8762(6) 0.6629(7) 0.8889(5) 0.0292(18) Uani 1 1 d . . .
C27 C 0.8124(6) 0.7621(6) 0.8460(5) 0.0265(17) Uani 1 1 d . . .
H27 H 0.8251 0.8053 0.7911 0.032 Uiso 1 1 calc R . .
O3 O 0.9675(4) 0.6320(5) 0.8506(4) 0.0358(14) Uani 1 1 d . . .
O4 O 0.9037(5) 0.5094(6) 0.8291(5) 0.0489(18) Uani 1 1 d . . .
C28 C 0.9704(6) 0.5552(7) 0.8222(5) 0.0292(18) Uani 1 1 d . . .
C29 C 1.0694(6) 0.5354(6) 0.7803(5) 0.0280(17) Uani 1 1 d . . .
C30 C 1.1425(7) 0.5935(7) 0.7714(5) 0.0336(19) Uani 1 1 d . . .
H30 H 1.1337 0.6461 0.7941 0.040 Uiso 1 1 calc R . .
C31 C 1.2285(7) 0.5746(8) 0.7290(6) 0.039(2) Uani 1 1 d . . .
H31 H 1.2782 0.6159 0.7226 0.047 Uiso 1 1 calc R . .
N2 N 1.2455(8) 0.5020(8) 0.6968(6) 0.061(3) Uani 1 1 d . . .
C32 C 1.1742(10) 0.4462(9) 0.7068(8) 0.064(3) Uani 1 1 d . . .
H32 H 1.1864 0.3924 0.6851 0.076 Uiso 1 1 calc R . .
C33 C 1.0832(8) 0.4601(7) 0.7464(6) 0.044(2) Uani 1 1 d . . .
H33 H 1.0331 0.4199 0.7499 0.052 Uiso 1 1 calc R . .
N3 N 0.3219(5) 0.5412(6) 0.3305(4) 0.0317(16) Uani 1 1 d . . .
C34 C 0.4199(6) 0.5463(6) 0.3165(5) 0.0286(17) Uani 1 1 d . . .
H34 H 0.4532 0.5766 0.3462 0.034 Uiso 1 1 calc R . .
C35 C 0.4775(6) 0.5101(6) 0.2607(5) 0.0283(17) Uani 1 1 d . . .
H35 H 0.5473 0.5166 0.2515 0.034 Uiso 1 1 calc R . .
C36 C 0.4280(6) 0.4643(6) 0.2194(5) 0.0266(17) Uani 1 1 d . . .
C37 C 0.3253(7) 0.4603(7) 0.2314(5) 0.0311(18) Uani 1 1 d . . .
H37 H 0.2901 0.4301 0.2028 0.037 Uiso 1 1 calc R . .
C38 C 0.2750(7) 0.5012(8) 0.2861(5) 0.038(2) Uani 1 1 d . . .
H38 H 0.2034 0.5011 0.2927 0.045 Uiso 1 1 calc R . .
C39 C 0.4830(6) 0.4119(6) 0.1642(5) 0.0271(17) Uani 1 1 d . . .
O5 O 0.4418(5) 0.3771(5) 0.1247(4) 0.0389(15) Uani 1 1 d . . .
O6 O 0.5866(4) 0.4070(5) 0.1672(4) 0.0366(15) Uani 1 1 d . . .
C40 C 0.6488(7) 0.3557(7) 0.1212(5) 0.0329(19) Uani 1 1 d . . .
C41 C 0.6947(7) 0.2475(6) 0.1601(5) 0.0293(18) Uani 1 1 d . . .
H41 H 0.6785 0.2067 0.2146 0.035 Uiso 1 1 calc R . .
C42 C 0.7651(7) 0.2010(6) 0.1169(5) 0.0270(17) Uani 1 1 d . . .
C43 C 0.7881(7) 0.2612(7) 0.0373(5) 0.0302(18) Uani 1 1 d . . .
C44 C 0.7403(7) 0.3696(7) -0.0006(5) 0.036(2) Uani 1 1 d . . .
H44 H 0.7559 0.4109 -0.0552 0.043 Uiso 1 1 calc R . .
C45 C 0.6701(7) 0.4164(7) 0.0420(6) 0.038(2) Uani 1 1 d . . .
H45 H 0.6368 0.4899 0.0167 0.046 Uiso 1 1 calc R . .
C46 C 0.8668(7) 0.1955(7) 0.0027(5) 0.0345(19) Uani 1 1 d . . .
C47 C 0.9053(9) 0.0918(8) 0.0790(6) 0.050(3) Uani 1 1 d . . .
H47A H 0.9762 0.0877 0.1003 0.060 Uiso 1 1 calc R . .
H47B H 0.9095 0.0308 0.0630 0.060 Uiso 1 1 calc R . .
C48 C 0.8285(7) 0.0869(6) 0.1488(5) 0.0277(17) Uani 1 1 d . . .
C49 C 0.9564(10) 0.2454(10) -0.0335(8) 0.067(2) Uani 1 1 d . . .
H49A H 0.9299 0.3100 -0.0837 0.100 Uiso 1 1 calc R . .
H49B H 1.0092 0.1950 -0.0483 0.100 Uiso 1 1 calc R . .
H49C H 0.9881 0.2635 0.0081 0.100 Uiso 1 1 calc R . .
C50 C 0.8130(11) 0.1766(11) -0.0652(8) 0.067(2) Uani 1 1 d . . .
H50A H 0.7580 0.1399 -0.0416 0.100 Uiso 1 1 calc R . .
H50B H 0.8644 0.1329 -0.0869 0.100 Uiso 1 1 calc R . .
H50C H 0.7819 0.2449 -0.1108 0.100 Uiso 1 1 calc R . .
C51 C 0.7607(7) 0.0057(6) 0.1660(5) 0.0322(19) Uani 1 1 d . . .
H51A H 0.7537 -0.0108 0.1161 0.039 Uiso 1 1 calc R . .
H51B H 0.6900 0.0352 0.1789 0.039 Uiso 1 1 calc R . .
C52 C 0.8158(6) -0.0965(6) 0.2417(5) 0.0272(17) Uani 1 1 d . . .
C53 C 0.8758(6) -0.0499(6) 0.2861(5) 0.0232(16) Uani 1 1 d . . .
C54 C 0.8833(6) 0.0503(6) 0.2348(5) 0.0249(16) Uani 1 1 d . . .
C55 C 0.8928(7) -0.1742(6) 0.2137(5) 0.034(2) Uani 1 1 d . . .
H55A H 0.9436 -0.1384 0.1801 0.051 Uiso 1 1 calc R . .
H55B H 0.8545 -0.1987 0.1801 0.051 Uiso 1 1 calc R . .
H55C H 0.9297 -0.2351 0.2631 0.051 Uiso 1 1 calc R . .
C56 C 0.7385(8) -0.1524(8) 0.2955(6) 0.042(2) Uani 1 1 d . . .
H56A H 0.7764 -0.2131 0.3445 0.063 Uiso 1 1 calc R . .
H56B H 0.6993 -0.1775 0.2627 0.063 Uiso 1 1 calc R . .
H56C H 0.6897 -0.1029 0.3138 0.063 Uiso 1 1 calc R . .
C57 C 0.9344(6) 0.1077(7) 0.2631(5) 0.0303(18) Uani 1 1 d . . .
H57 H 0.9413 0.1761 0.2269 0.036 Uiso 1 1 calc R . .
C58 C 0.9747(6) 0.0632(7) 0.3447(6) 0.0311(19) Uani 1 1 d . . .
C59 C 0.9702(7) -0.0379(7) 0.3982(5) 0.036(2) Uani 1 1 d . . .
H59 H 1.0001 -0.0672 0.4543 0.043 Uiso 1 1 calc R . .
C60 C 0.9208(7) -0.0963(7) 0.3684(5) 0.0338(19) Uani 1 1 d . . .
H60 H 0.9178 -0.1665 0.4036 0.041 Uiso 1 1 calc R . .
O7 O 1.0134(5) 0.1272(5) 0.3776(5) 0.0431(17) Uani 1 1 d . . .
C61 C 1.1179(7) 0.1160(7) 0.3831(5) 0.0298(18) Uani 1 1 d . . .
O8 O 1.1797(5) 0.0512(6) 0.3690(5) 0.0510(19) Uani 1 1 d . . .
C62 C 1.1423(6) 0.1971(6) 0.4098(5) 0.0261(16) Uani 1 1 d . . .
C63 C 1.2454(7) 0.1887(7) 0.4333(6) 0.038(2) Uani 1 1 d . . .
H63 H 1.3003 0.1321 0.4322 0.045 Uiso 1 1 calc R . .
C64 C 1.2657(7) 0.2650(7) 0.4582(7) 0.039(2) Uani 1 1 d . . .
H64 H 1.3358 0.2576 0.4763 0.047 Uiso 1 1 calc R . .
N4 N 1.1934(6) 0.3486(6) 0.4585(5) 0.0354(17) Uani 1 1 d . . .
C65 C 1.0962(7) 0.3556(7) 0.4353(5) 0.0319(19) Uani 1 1 d . . .
H65 H 1.0438 0.4149 0.4346 0.038 Uiso 1 1 calc R . .
C66 C 1.0653(6) 0.2824(6) 0.4117(5) 0.0277(17) Uani 1 1 d . . .
H66 H 0.9938 0.2902 0.3972 0.033 Uiso 1 1 calc R . .

loop_
_atom_site_aniso_label
_atom_site_aniso_U_11
_atom_site_aniso_U_22
_atom_site_aniso_U_33
_atom_site_aniso_U_23
_atom_site_aniso_U_13
_atom_site_aniso_U_12
Hg1 0.03178(16) 0.02501(16) 0.03324(18) -0.01782(13) 0.00316(12) -0.00204(11)
Cl1 0.0406(11) 0.0248(10) 0.0454(12) -0.0201(9) -0.0092(9) 0.0029(9)
Cl2 0.0344(11) 0.0288(11) 0.0671(16) -0.0261(11) -0.0061(10) 0.0080(9)
N1 0.035(4) 0.028(4) 0.026(4) -0.014(3) 0.000(3) -0.006(3)
C1 0.031(4) 0.027(4) 0.044(5) -0.014(4) -0.002(4) -0.001(4)
C2 0.035(4) 0.024(4) 0.044(5) -0.017(4) 0.000(4) 0.002(4)
C3 0.033(4) 0.025(4) 0.016(4) -0.009(3) 0.004(3) -0.006(3)
C4 0.033(4) 0.021(4) 0.023(4) -0.009(3) 0.004(3) -0.006(3)
C5 0.034(4) 0.021(4) 0.042(5) -0.015(4) -0.001(4) -0.004(3)
C6 0.036(4) 0.021(4) 0.032(4) -0.013(3) 0.010(3) 0.000(3)
O1 0.041(4) 0.061(5) 0.109(7) -0.066(5) 0.018(4) -0.011(4)
O2 0.032(3) 0.025(3) 0.033(3) -0.015(2) -0.003(2) 0.000(2)
C7 0.037(4) 0.022(4) 0.024(4) -0.016(3) 0.003(3) -0.001(3)
C8 0.042(4) 0.016(4) 0.019(4) -0.009(3) 0.002(3) 0.003(3)
C9 0.051(5) 0.015(4) 0.022(4) -0.005(3) 0.007(4) -0.006(3)
C10 0.037(4) 0.017(4) 0.024(4) -0.016(3) 0.012(3) -0.005(3)
C11 0.030(4) 0.023(4) 0.018(4) -0.010(3) 0.005(3) -0.005(3)
C12 0.033(4) 0.024(4) 0.017(4) -0.007(3) 0.006(3) -0.007(3)
C13 0.045(5) 0.020(4) 0.030(4) -0.015(3) 0.007(4) -0.011(4)
C14 0.045(5) 0.023(4) 0.033(5) -0.014(4) 0.001(4) -0.004(4)
C15 0.037(4) 0.022(4) 0.021(4) -0.014(3) 0.007(3) -0.006(3)
C16 0.055(6) 0.035(5) 0.039(5) -0.019(4) 0.014(4) -0.021(4)
C17 0.064(6) 0.030(5) 0.036(5) -0.022(4) 0.013(4) -0.008(4)
C18 0.039(5) 0.025(4) 0.028(4) -0.012(3) 0.004(4) 0.001(4)
C19 0.031(4) 0.031(4) 0.017(4) -0.014(3) 0.005(3) -0.009(3)
C20 0.035(4) 0.026(4) 0.014(4) -0.013(3) 0.001(3) -0.005(3)
C21 0.027(4) 0.019(4) 0.022(4) -0.012(3) 0.000(3) -0.004(3)
C22 0.047(5) 0.038(5) 0.034(5) -0.013(4) 0.014(4) -0.013(4)
C23 0.069(7) 0.055(6) 0.025(5) -0.029(4) 0.009(4) -0.026(5)
C24 0.037(4) 0.032(5) 0.020(4) -0.005(3) 0.000(3) -0.009(4)
C25 0.025(4) 0.023(4) 0.038(5) -0.005(4) -0.005(3) 0.005(3)
C26 0.021(4) 0.036(5) 0.039(5) -0.021(4) 0.009(3) -0.012(3)
C27 0.035(4) 0.022(4) 0.025(4) -0.012(3) 0.006(3) -0.008(3)
O3 0.031(3) 0.035(3) 0.051(4) -0.026(3) 0.012(3) -0.011(3)
O4 0.039(4) 0.057(5) 0.071(5) -0.041(4) 0.013(3) -0.023(3)
C28 0.033(4) 0.025(4) 0.028(4) -0.009(3) -0.003(3) -0.006(3)
C29 0.030(4) 0.023(4) 0.024(4) -0.005(3) -0.004(3) -0.001(3)
C30 0.037(4) 0.029(4) 0.036(5) -0.016(4) 0.005(4) -0.008(4)
C31 0.035(5) 0.036(5) 0.047(5) -0.016(4) 0.011(4) -0.010(4)
N2 0.066(6) 0.050(6) 0.071(7) -0.024(5) 0.032(5) -0.022(5)
C32 0.084(9) 0.035(6) 0.084(9) -0.038(6) 0.039(7) -0.013(6)
C33 0.056(6) 0.023(4) 0.058(6) -0.020(4) 0.018(5) -0.016(4)
N3 0.035(4) 0.040(4) 0.023(3) -0.017(3) 0.010(3) -0.008(3)
C34 0.036(4) 0.020(4) 0.030(4) -0.012(3) 0.000(3) -0.005(3)
C35 0.023(4) 0.021(4) 0.036(5) -0.006(3) 0.001(3) -0.006(3)
C36 0.035(4) 0.021(4) 0.022(4) -0.005(3) -0.003(3) -0.009(3)
C37 0.037(4) 0.037(5) 0.024(4) -0.015(4) 0.000(3) -0.013(4)
C38 0.039(5) 0.053(6) 0.028(4) -0.020(4) 0.001(4) -0.017(4)
C39 0.036(4) 0.017(4) 0.022(4) 0.000(3) -0.002(3) -0.008(3)
O5 0.050(4) 0.041(4) 0.034(3) -0.022(3) 0.002(3) -0.016(3)
O6 0.030(3) 0.039(4) 0.050(4) -0.032(3) -0.001(3) 0.001(3)
C40 0.036(4) 0.033(5) 0.034(5) -0.022(4) -0.003(4) 0.000(4)
C41 0.042(5) 0.024(4) 0.022(4) -0.009(3) 0.000(3) -0.008(3)
C42 0.040(4) 0.022(4) 0.020(4) -0.011(3) -0.001(3) -0.004(3)
C43 0.044(5) 0.035(5) 0.020(4) -0.018(4) 0.001(3) -0.015(4)
C44 0.052(5) 0.025(4) 0.022(4) -0.002(3) -0.004(4) -0.005(4)
C45 0.052(5) 0.020(4) 0.035(5) -0.010(4) -0.009(4) 0.005(4)
C46 0.048(5) 0.029(5) 0.028(4) -0.013(4) 0.007(4) -0.009(4)
C47 0.069(7) 0.044(6) 0.031(5) -0.014(4) 0.021(5) -0.002(5)
C48 0.042(4) 0.019(4) 0.020(4) -0.010(3) 0.001(3) 0.000(3)
C49 0.083(6) 0.067(6) 0.061(5) -0.041(5) 0.014(5) -0.008(5)
C50 0.083(6) 0.067(6) 0.061(5) -0.041(5) 0.014(5) -0.008(5)
C51 0.039(4) 0.022(4) 0.040(5) -0.021(4) -0.012(4) 0.003(3)
C52 0.037(4) 0.023(4) 0.026(4) -0.015(3) 0.000(3) -0.006(3)
C53 0.031(4) 0.017(4) 0.026(4) -0.015(3) 0.000(3) 0.001(3)
C54 0.029(4) 0.017(4) 0.026(4) -0.009(3) 0.004(3) 0.000(3)
C55 0.050(5) 0.013(4) 0.035(5) -0.015(3) 0.004(4) 0.005(4)
C56 0.052(6) 0.039(5) 0.051(6) -0.028(5) 0.010(5) -0.020(4)
C57 0.033(4) 0.028(4) 0.037(5) -0.018(4) 0.010(4) -0.012(3)
C58 0.029(4) 0.026(4) 0.046(5) -0.028(4) -0.007(4) 0.002(3)
C59 0.037(4) 0.039(5) 0.030(4) -0.021(4) -0.010(4) 0.005(4)
C60 0.044(5) 0.034(5) 0.025(4) -0.012(4) 0.002(4) -0.011(4)
O7 0.030(3) 0.043(4) 0.070(5) -0.040(4) -0.006(3) -0.002(3)
C61 0.037(4) 0.025(4) 0.026(4) -0.008(3) 0.007(3) -0.009(4)
O8 0.035(3) 0.050(4) 0.087(6) -0.048(4) 0.022(4) -0.011(3)
C62 0.030(4) 0.022(4) 0.027(4) -0.009(3) 0.009(3) -0.009(3)
C63 0.031(4) 0.027(5) 0.058(6) -0.022(4) 0.009(4) -0.005(4)
C64 0.029(4) 0.020(4) 0.071(7) -0.026(4) -0.006(4) 0.004(3)
N4 0.036(4) 0.032(4) 0.047(5) -0.023(4) 0.004(3) -0.013(3)
C65 0.034(4) 0.021(4) 0.041(5) -0.016(4) 0.001(4) 0.001(3)
C66 0.031(4) 0.024(4) 0.030(4) -0.014(3) 0.004(3) -0.006(3)

loop_
_atom_type_symbol
_atom_type_description
_atom_type_scat_dispersion_real
_atom_type_scat_dispersion_imag
_atom_type_scat_source
C C 0.0033 0.0016 'International Tables Vol C Tables 4.2.6.8 and 6.1.1.4'
Cl Cl 0.1484 0.1585 'International Tables Vol C Tables 4.2.6.8 and 6.1.1.4'
Hg Hg -2.3894 9.2266 'International Tables Vol C Tables 4.2.6.8 and 6.1.1.4'
N N 0.0061 0.0033 'International Tables Vol C Tables 4.2.6.8 and 6.1.1.4'
O O 0.0106 0.0060 'International Tables Vol C Tables 4.2.6.8 and 6.1.1.4'
H H 0.0000 0.0000 'International Tables Vol C Tables 4.2.6.8 and 6.1.1.4'

loop_
_geom_angle_atom_site_label_1
_geom_angle_atom_site_label_2
_geom_angle_atom_site_label_3
_geom_angle
_geom_angle_site_symmetry_1
_geom_angle_site_symmetry_3
_geom_angle_publ_flag
Cl2 Hg1 Cl1 167.49(9) . . ?
Cl2 Hg1 N1 92.31(16) . . ?
Cl1 Hg1 N1 92.06(16) . . ?
Cl2 Hg1 N3 95.17(17) . . ?
Cl1 Hg1 N3 95.04(17) . . ?
N1 Hg1 N3 104.7(2) . . ?
C1 N1 C5 117.1(7) . . ?
C1 N1 Hg1 125.6(6) . . ?
C5 N1 Hg1 116.9(5) . . ?
N1 C1 C2 123.6(8) . . ?
N1 C1 H1 118.2 . . ?
C2 C1 H1 118.2 . . ?
C1 C2 C3 118.5(8) . . ?
C1 C2 H2 120.8 . . ?
C3 C2 H2 120.8 . . ?
C4 C3 C2 119.0(8) . . ?
C4 C3 C6 122.3(7) . . ?
C2 C3 C6 118.7(7) . . ?
C3 C4 C5 117.9(8) . . ?
C3 C4 H4 121.0 . . ?
C5 C4 H4 121.0 . . ?
N1 C5 C4 123.8(8) . . ?
N1 C5 H5 118.1 . . ?
C4 C5 H5 118.1 . . ?
O1 C6 O2 123.9(8) . . ?
O1 C6 C3 125.3(8) . . ?
O2 C6 C3 110.8(6) . . ?
C6 O2 C7 117.7(6) . . ?
C8 C7 C12 123.8(8) . . ?
C8 C7 O2 119.3(7) . . ?
C12 C7 O2 116.7(7) . . ?
C7 C8 C9 118.3(7) . . ?
C7 C8 H8 120.9 . . ?
C9 C8 H8 120.9 . . ?
C8 C9 C10 119.9(7) . . ?
C8 C9 H9 120.0 . . ?
C10 C9 H9 120.0 . . ?
C11 C10 C9 119.6(7) . . ?
C11 C10 C13 112.4(7) . . ?
C9 C10 C13 127.9(7) . . ?
C10 C11 C12 121.4(7) . . ?
C10 C11 C15 112.2(7) . . ?
C12 C11 C15 126.4(7) . . ?
C7 C12 C11 116.9(7) . . ?
C7 C12 H12 121.5 . . ?
C11 C12 H12 121.5 . . ?
C17 C13 C10 109.7(7) . . ?
C17 C13 C16 110.2(7) . . ?
C10 C13 C16 112.8(7) . . ?
C17 C13 C14 111.9(7) . . ?
C10 C13 C14 100.9(6) . . ?
C16 C13 C14 111.0(8) . . ?
C13 C14 C15 108.4(7) . . ?
C13 C14 H14A 110.0 . . ?
C15 C14 H14A 110.0 . . ?
C13 C14 H14B 110.0 . . ?
C15 C14 H14B 110.0 . . ?
H14A C14 H14B 108.4 . . ?
C11 C15 C21 115.1(6) . . ?
C11 C15 C18 112.0(7) . . ?
C21 C15 C18 101.5(6) . . ?
C11 C15 C14 101.2(6) . . ?
C21 C15 C14 112.0(7) . . ?
C18 C15 C14 115.7(7) . . ?
C13 C16 H16A 109.5 . . ?
C13 C16 H16B 109.5 . . ?
H16A C16 H16B 109.5 . . ?
C13 C16 H16C 109.5 . . ?
H16A C16 H16C 109.5 . . ?
H16B C16 H16C 109.5 . . ?
C13 C17 H17A 109.5 . . ?
C13 C17 H17B 109.5 . . ?
H17A C17 H17B 109.5 . . ?
C13 C17 H17C 109.5 . . ?
H17A C17 H17C 109.5 . . ?
H17B C17 H17C 109.5 . . ?
C15 C18 C19 108.7(6) . . ?
C15 C18 H18A 110.0 . . ?
C19 C18 H18A 110.0 . . ?
C15 C18 H18B 110.0 . . ?
C19 C18 H18B 110.0 . . ?
H18A C18 H18B 108.3 . . ?
C22 C19 C20 113.1(7) . . ?
C22 C19 C23 110.7(7) . . ?
C20 C19 C23 108.0(7) . . ?
C22 C19 C18 111.9(7) . . ?
C20 C19 C18 101.5(6) . . ?
C23 C19 C18 111.1(7) . . ?
C24 C20 C21 119.8(7) . . ?
C24 C20 C19 128.5(7) . . ?
C21 C20 C19 111.7(7) . . ?
C27 C21 C20 120.9(7) . . ?
C27 C21 C15 127.0(7) . . ?
C20 C21 C15 112.0(7) . . ?
C19 C22 H22A 109.5 . . ?
C19 C22 H22B 109.5 . . ?
H22A C22 H22B 109.5 . . ?
C19 C22 H22C 109.5 . . ?
H22A C22 H22C 109.5 . . ?
H22B C22 H22C 109.5 . . ?
C19 C23 H23A 109.5 . . ?
C19 C23 H23B 109.5 . . ?
H23A C23 H23B 109.5 . . ?
C19 C23 H23C 109.5 . . ?
H23A C23 H23C 109.5 . . ?
H23B C23 H23C 109.5 . . ?
C20 C24 C25 120.4(8) . . ?
C20 C24 H24 119.8 . . ?
C25 C24 H24 119.8 . . ?
C26 C25 C24 117.8(7) . . ?
C26 C25 H25 121.1 . . ?
C24 C25 H25 121.1 . . ?
C27 C26 C25 123.4(7) . . ?
C27 C26 O3 117.0(7) . . ?
C25 C26 O3 119.4(7) . . ?
C26 C27 C21 117.6(7) . . ?
C26 C27 H27 121.2 . . ?
C21 C27 H27 121.2 . . ?
C28 O3 C26 117.7(7) . . ?
O4 C28 O3 124.3(8) . . ?
O4 C28 C29 124.5(8) . . ?
O3 C28 C29 111.1(7) . . ?
C30 C29 C33 119.6(8) . . ?
C30 C29 C28 122.1(8) . . ?
C33 C29 C28 118.2(8) . . ?
C29 C30 C31 119.1(9) . . ?
C29 C30 H30 120.5 . . ?
C31 C30 H30 120.5 . . ?
N2 C31 C30 123.2(9) . . ?
N2 C31 H31 118.4 . . ?
C30 C31 H31 118.4 . . ?
C31 N2 C32 116.6(9) . . ?
N2 C32 C33 125.2(10) . . ?
N2 C32 H32 117.4 . . ?
C33 C32 H32 117.4 . . ?
C29 C33 C32 116.2(10) . . ?
C29 C33 H33 121.9 . . ?
C32 C33 H33 121.9 . . ?
C34 N3 C38 117.1(7) . . ?
C34 N3 Hg1 124.1(5) . . ?
C38 N3 Hg1 112.9(6) . . ?
N3 C34 C35 124.2(8) . . ?
N3 C34 H34 117.9 . . ?
C35 C34 H34 117.9 . . ?
C36 C35 C34 116.8(7) . . ?
C36 C35 H35 121.6 . . ?
C34 C35 H35 121.6 . . ?
C37 C36 C35 120.0(8) . . ?
C37 C36 C39 116.9(7) . . ?
C35 C36 C39 123.0(7) . . ?
C36 C37 C38 118.2(8) . . ?
C36 C37 H37 120.9 . . ?
C38 C37 H37 120.9 . . ?
N3 C38 C37 123.5(8) . . ?
N3 C38 H38 118.3 . . ?
C37 C38 H38 118.3 . . ?
O5 C39 O6 123.9(8) . . ?
O5 C39 C36 124.7(8) . . ?
O6 C39 C36 111.4(7) . . ?
C39 O6 C40 117.6(7) . . ?
C45 C40 C41 122.2(8) . . ?
C45 C40 O6 118.6(8) . . ?
C41 C40 O6 119.0(8) . . ?
C42 C41 C40 117.9(8) . . ?
C42 C41 H41 121.0 . . ?
C40 C41 H41 121.0 . . ?
C43 C42 C41 120.6(8) . . ?
C43 C42 C48 112.4(7) . . ?
C41 C42 C48 126.9(7) . . ?
C42 C43 C44 120.2(8) . . ?
C42 C43 C46 111.7(7) . . ?
C44 C43 C46 128.1(8) . . ?
C45 C44 C43 119.5(8) . . ?
C45 C44 H44 120.2 . . ?
C43 C44 H44 120.2 . . ?
C40 C45 C44 119.5(8) . . ?
C40 C45 H45 120.2 . . ?
C44 C45 H45 120.2 . . ?
C43 C46 C49 113.5(8) . . ?
C43 C46 C50 109.8(8) . . ?
C49 C46 C50 108.6(9) . . ?
C43 C46 C47 102.7(7) . . ?
C49 C46 C47 111.3(9) . . ?
C50 C46 C47 110.7(9) . . ?
C46 C47 C48 109.6(8) . . ?
C46 C47 H47A 109.8 . . ?
C48 C47 H47A 109.8 . . ?
C46 C47 H47B 109.8 . . ?
C48 C47 H47B 109.8 . . ?
H47A C47 H47B 108.2 . . ?
C54 C48 C42 112.7(6) . . ?
C54 C48 C51 100.6(6) . . ?
C42 C48 C51 113.4(7) . . ?
C54 C48 C47 113.3(7) . . ?
C42 C48 C47 101.2(7) . . ?
C51 C48 C47 116.2(7) . . ?
C46 C49 H49A 109.5 . . ?
C46 C49 H49B 109.5 . . ?
H49A C49 H49B 109.5 . . ?
C46 C49 H49C 109.5 . . ?
H49A C49 H49C 109.5 . . ?
H49B C49 H49C 109.5 . . ?
C46 C50 H50A 109.5 . . ?
C46 C50 H50B 109.5 . . ?
H50A C50 H50B 109.5 . . ?
C46 C50 H50C 109.5 . . ?
H50A C50 H50C 109.5 . . ?
H50B C50 H50C 109.5 . . ?
C48 C51 C52 107.8(6) . . ?
C48 C51 H51A 110.2 . . ?
C52 C51 H51A 110.2 . . ?
C48 C51 H51B 110.2 . . ?
C52 C51 H51B 110.2 . . ?
H51A C51 H51B 108.5 . . ?
C53 C52 C56 113.0(7) . . ?
C53 C52 C55 109.5(7) . . ?
C56 C52 C55 109.6(7) . . ?
C53 C52 C51 100.3(6) . . ?
C56 C52 C51 112.4(7) . . ?
C55 C52 C51 111.7(7) . . ?
C54 C53 C60 120.2(7) . . ?
C54 C53 C52 111.8(7) . . ?
C60 C53 C52 128.1(7) . . ?
C53 C54 C57 121.3(7) . . ?
C53 C54 C48 112.1(7) . . ?
C57 C54 C48 126.6(7) . . ?
C52 C55 H55A 109.5 . . ?
C52 C55 H55B 109.5 . . ?
H55A C55 H55B 109.5 . . ?
C52 C55 H55C 109.5 . . ?
H55A C55 H55C 109.5 . . ?
H55B C55 H55C 109.5 . . ?
C52 C56 H56A 109.5 . . ?
C52 C56 H56B 109.5 . . ?
H56A C56 H56B 109.5 . . ?
C52 C56 H56C 109.5 . . ?
H56A C56 H56C 109.5 . . ?
H56B C56 H56C 109.5 . . ?
C58 C57 C54 118.1(8) . . ?
C58 C57 H57 120.9 . . ?
C54 C57 H57 120.9 . . ?
C57 C58 C59 122.4(8) . . ?
C57 C58 O7 118.4(8) . . ?
C59 C58 O7 118.9(8) . . ?
C58 C59 C60 119.0(8) . . ?
C58 C59 H59 120.5 . . ?
C60 C59 H59 120.5 . . ?
C53 C60 C59 118.9(8) . . ?
C53 C60 H60 120.5 . . ?
C59 C60 H60 120.5 . . ?
C61 O7 C58 117.7(6) . . ?
O8 C61 O7 124.7(8) . . ?
O8 C61 C62 125.5(8) . . ?
O7 C61 C62 109.8(7) . . ?
C63 C62 C66 118.4(8) . . ?
C63 C62 C61 119.3(7) . . ?
C66 C62 C61 122.3(7) . . ?
C64 C63 C62 117.9(8) . . ?
C64 C63 H63 121.0 . . ?
C62 C63 H63 121.0 . . ?
N4 C64 C63 124.4(8) . . ?
N4 C64 H64 117.8 . . ?
C63 C64 H64 117.8 . . ?
C65 N4 C64 116.6(7) . . ?
N4 C65 C66 124.5(8) . . ?
N4 C65 H65 117.7 . . ?
C66 C65 H65 117.7 . . ?
C65 C66 C62 118.0(8) . . ?
C65 C66 H66 121.0 . . ?
C62 C66 H66 121.0 . . ?

loop_
_geom_bond_atom_site_label_1
_geom_bond_atom_site_label_2
_geom_bond_distance
_geom_bond_site_symmetry_2
_geom_bond_publ_flag
Hg1 Cl2 2.341(2) . ?
Hg1 Cl1 2.350(2) . ?
Hg1 N1 2.589(7) . ?
Hg1 N3 2.597(7) . ?
N1 C1 1.332(10) . ?
N1 C5 1.334(10) . ?
C1 C2 1.370(12) . ?
C1 H1 0.9500 . ?
C2 C3 1.391(11) . ?
C2 H2 0.9500 . ?
C3 C4 1.375(10) . ?
C3 C6 1.493(11) . ?
C4 C5 1.385(11) . ?
C4 H4 0.9500 . ?
C5 H5 0.9500 . ?
C6 O1 1.175(10) . ?
C6 O2 1.360(10) . ?
O2 C7 1.427(10) . ?
C7 C8 1.369(11) . ?
C7 C12 1.379(11) . ?
C8 C9 1.383(12) . ?
C8 H8 0.9500 . ?
C9 C10 1.399(11) . ?
C9 H9 0.9500 . ?
C10 C11 1.380(11) . ?
C10 C13 1.521(11) . ?
C11 C12 1.385(11) . ?
C11 C15 1.517(10) . ?
C12 H12 0.9500 . ?
C13 C17 1.521(12) . ?
C13 C16 1.529(12) . ?
C13 C14 1.561(11) . ?
C14 C15 1.562(12) . ?
C14 H14A 0.9900 . ?
C14 H14B 0.9900 . ?
C15 C21 1.521(10) . ?
C15 C18 1.548(11) . ?
C16 H16A 0.9800 . ?
C16 H16B 0.9800 . ?
C16 H16C 0.9800 . ?
C17 H17A 0.9800 . ?
C17 H17B 0.9800 . ?
C17 H17C 0.9800 . ?
C18 C19 1.551(11) . ?
C18 H18A 0.9900 . ?
C18 H18B 0.9900 . ?
C19 C22 1.518(12) . ?
C19 C20 1.519(10) . ?
C19 C23 1.543(11) . ?
C20 C24 1.378(11) . ?
C20 C21 1.387(11) . ?
C21 C27 1.386(11) . ?
C22 H22A 0.9800 . ?
C22 H22B 0.9800 . ?
C22 H22C 0.9800 . ?
C23 H23A 0.9800 . ?
C23 H23B 0.9800 . ?
C23 H23C 0.9800 . ?
C24 C25 1.395(12) . ?
C24 H24 0.9500 . ?
C25 C26 1.375(12) . ?
C25 H25 0.9500 . ?
C26 C27 1.374(11) . ?
C26 O3 1.428(9) . ?
C27 H27 0.9500 . ?
O3 C28 1.343(10) . ?
O4 C28 1.184(10) . ?
C28 C29 1.508(12) . ?
C29 C30 1.371(12) . ?
C29 C33 1.376(12) . ?
C30 C31 1.373(12) . ?
C30 H30 0.9500 . ?
C31 N2 1.319(13) . ?
C31 H31 0.9500 . ?
N2 C32 1.327(15) . ?
C32 C33 1.386(15) . ?
C32 H32 0.9500 . ?
C33 H33 0.9500 . ?
N3 C34 1.324(11) . ?
N3 C38 1.343(11) . ?
C34 C35 1.399(12) . ?
C34 H34 0.9500 . ?
C35 C36 1.386(11) . ?
C35 H35 0.9500 . ?
C36 C37 1.378(11) . ?
C36 C39 1.504(12) . ?
C37 C38 1.379(12) . ?
C37 H37 0.9500 . ?
C38 H38 0.9500 . ?
C39 O5 1.183(10) . ?
C39 O6 1.352(10) . ?
O6 C40 1.409(10) . ?
C40 C45 1.377(13) . ?
C40 C41 1.392(11) . ?
C41 C42 1.390(11) . ?
C41 H41 0.9500 . ?
C42 C43 1.387(11) . ?
C42 C48 1.516(10) . ?
C43 C44 1.398(12) . ?
C43 C46 1.503(12) . ?
C44 C45 1.382(13) . ?
C44 H44 0.9500 . ?
C45 H45 0.9500 . ?
C46 C49 1.519(16) . ?
C46 C50 1.522(15) . ?
C46 C47 1.527(13) . ?
C47 C48 1.559(12) . ?
C47 H47A 0.9900 . ?
C47 H47B 0.9900 . ?
C48 C54 1.511(11) . ?
C48 C51 1.547(12) . ?
C49 H49A 0.9800 . ?
C49 H49B 0.9800 . ?
C49 H49C 0.9800 . ?
C50 H50A 0.9800 . ?
C50 H50B 0.9800 . ?
C50 H50C 0.9800 . ?
C51 C52 1.554(11) . ?
C51 H51A 0.9900 . ?
C51 H51B 0.9900 . ?
C52 C53 1.515(11) . ?
C52 C56 1.519(13) . ?
C52 C55 1.533(11) . ?
C53 C54 1.373(11) . ?
C53 C60 1.395(11) . ?
C54 C57 1.384(11) . ?
C55 H55A 0.9800 . ?
C55 H55B 0.9800 . ?
C55 H55C 0.9800 . ?
C56 H56A 0.9800 . ?
C56 H56B 0.9800 . ?
C56 H56C 0.9800 . ?
C57 C58 1.367(12) . ?
C57 H57 0.9500 . ?
C58 C59 1.382(13) . ?
C58 O7 1.419(10) . ?
C59 C60 1.397(12) . ?
C59 H59 0.9500 . ?
C60 H60 0.9500 . ?
O7 C61 1.349(10) . ?
C61 O8 1.174(10) . ?
C61 C62 1.485(12) . ?
C62 C63 1.390(12) . ?
C62 C66 1.394(11) . ?
C63 C64 1.381(12) . ?
C63 H63 0.9500 . ?
C64 N4 1.334(10) . ?
C64 H64 0.9500 . ?
N4 C65 1.318(11) . ?
C65 C66 1.384(12) . ?
C65 H65 0.9500 . ?
C66 H66 0.9500 . ?
